data_1553818
loop_
_publ_author_name
'Tang, Yang'
'Yu, Qiong'
'Ma, Shengming'

_publ_section_title
;
 Efficient trifluoromethylation via the cyclopropanation of allenes and
 subsequent C--C bond cleavage
;
_journal_issue 9
_journal_name_full 'Organic Chemistry Frontiers'
_journal_page_first 1762
_journal_paper_doi 10.1039/C7QO00419B
_journal_volume 4
_journal_year 2017
_chemical_formula_sum 'C15 H10 I2 O4'
_chemical_formula_weight 508.03
_space_group_IT_number 14
_space_group_name_Hall '-P 2ybc'
_space_group_name_H-M_alt 'P 1 21/c 1'
_symmetry_cell_setting monoclinic
_symmetry_space_group_name_H-M 'P 1 21/c 1'
_atom_sites_solution_hydrogens geom
_atom_sites_solution_primary direct
_atom_sites_solution_secondary difmap
_audit_creation_method SHELXL-97
_audit_update_record
;
2014-07-07 deposited with the CCDC.
2017-06-23 downloaded from the CCDC.
;
_cell_angle_alpha 90.00
_cell_angle_beta 117.921(6)
_cell_angle_gamma 90.00
_cell_formula_units_Z 4
_cell_length_a 14.884(2)
_cell_length_b 4.3831(6)
_cell_length_c 27.390(3)
_cell_measurement_temperature 296(2)
_cell_volume 1578.9(4)
_computing_structure_refinement 'SHELXL-97 (Sheldrick, 2008)'
_computing_structure_solution 'SHELXS-97 (Sheldrick, 2008)'
_diffrn_ambient_temperature 296(2)
_diffrn_measured_fraction_theta_full 0.982
_diffrn_measured_fraction_theta_max 0.982
_diffrn_radiation_monochromator graphite
_diffrn_radiation_source 'fine-focus sealed tube'
_diffrn_radiation_type MoK\a
_diffrn_radiation_wavelength 0.71073
_diffrn_reflns_av_R_equivalents 0.0824
_diffrn_reflns_av_sigmaI/netI 0.0478
_diffrn_reflns_limit_h_max 19
_diffrn_reflns_limit_h_min -20
_diffrn_reflns_limit_k_max 5
_diffrn_reflns_limit_k_min -5
_diffrn_reflns_limit_l_max 36
_diffrn_reflns_limit_l_min -36
_diffrn_reflns_number 19434
_diffrn_reflns_theta_full 28.68
_diffrn_reflns_theta_max 28.68
_diffrn_reflns_theta_min 1.55
_exptl_absorpt_coefficient_mu 3.995
_exptl_absorpt_correction_T_max 0.6457
_exptl_absorpt_correction_T_min 0.3613
_exptl_absorpt_correction_type multi-scan
_exptl_absorpt_process_details sadabs
_exptl_crystal_colour colorless
_exptl_crystal_density_diffrn 2.137
_exptl_crystal_density_method 'not measured'
_exptl_crystal_description block
_exptl_crystal_F_000 952
_exptl_crystal_size_max 0.32
_exptl_crystal_size_mid 0.18
_exptl_crystal_size_min 0.12
_refine_diff_density_max 1.790
_refine_diff_density_min -1.718
_refine_diff_density_rms 0.172
_refine_ls_extinction_method none
_refine_ls_goodness_of_fit_ref 1.140
_refine_ls_hydrogen_treatment constr
_refine_ls_matrix_type full
_refine_ls_number_parameters 190
_refine_ls_number_reflns 3976
_refine_ls_number_restraints 0
_refine_ls_restrained_S_all 1.140
_refine_ls_R_factor_all 0.1052
_refine_ls_R_factor_gt 0.0835
_refine_ls_shift/su_max 0.000
_refine_ls_shift/su_mean 0.000
_refine_ls_structure_factor_coef Fsqd
_refine_ls_weighting_details 'calc w=1/[\s^2^(Fo^2^)+(0.0223P)^2^+27.0941P] where P=(Fo^2^+2Fc^2^)/3'
_refine_ls_weighting_scheme calc
_refine_ls_wR_factor_gt 0.1766
_refine_ls_wR_factor_ref 0.1859
_reflns_number_gt 2985
_reflns_number_total 3976
_reflns_threshold_expression >2sigma(I)
_cod_data_source_file c7qo00419b2.cif
_cod_data_source_block z
_cod_depositor_comments
;
The following automatic conversions were performed:

data item '_symmetry_cell_setting' value 'Monoclinic' was changed to
'monoclinic' in accordance with the
/home/saulius/struct/COD-crude-data/automatic-downloads/DataCite-retrospective/RSC/depositions/lib/dictionaries/cif_core.dic
dictionary named 'cif_core.dic' version 2.4.2 last updated on
2011-04-26.

Automatic conversion script
Id: cif_fix_values 6909 2019-04-08 15:41:33Z antanas 
;
_cod_original_cell_volume 1578.9(3)
_cod_original_sg_symbol_H-M P2(1)/c
_cod_database_code 1553818

loop_
_symmetry_equiv_pos_as_xyz
'x, y, z'
'-x, y+1/2, -z+1/2'
'-x, -y, -z'
'x, -y-1/2, z-1/2'

loop_
_atom_site_label
_atom_site_type_symbol
_atom_site_fract_x
_atom_site_fract_y
_atom_site_fract_z
_atom_site_U_iso_or_equiv
_atom_site_adp_type
_atom_site_occupancy
_atom_site_symmetry_multiplicity
_atom_site_calc_flag
_atom_site_refinement_flags
I1 I 0.10803(5) 0.9994(2) -0.19930(3) 0.0604(3) Uani 1 1 d .
I2 I 0.37071(8) 0.4008(2) 0.20819(4) 0.0748(3) Uani 1 1 d .
O1 O 0.1952(7) 1.153(3) -0.0760(4) 0.087(3) Uani 1 1 d .
O2 O 0.3307(6) 0.9583(19) -0.0045(3) 0.0532(19) Uani 1 1 d .
O3 O 0.3665(6) 0.735(2) 0.1093(3) 0.067(2) Uani 1 1 d .
O4 O 0.2411(5) 1.0154(19) 0.0456(3) 0.0529(18) Uani 1 1 d .
C1 C 0.3983(8) 0.669(3) -0.0659(4) 0.050(3) Uani 1 1 d .
H1A H 0.4359 0.6762 -0.0276 0.060 Uiso 1 1 calc R
C2 C 0.4359(8) 0.512(3) -0.0969(5) 0.057(3) Uani 1 1 d .
H2A H 0.4978 0.4103 -0.0786 0.069 Uiso 1 1 calc R
C3 C 0.3882(9) 0.503(3) -0.1494(6) 0.061(3) Uani 1 1 d .
H3A H 0.4168 0.3998 -0.1684 0.074 Uiso 1 1 calc R
C4 C 0.2939(9) 0.645(3) -0.1792(4) 0.057(3) Uani 1 1 d .
H4A H 0.2599 0.6365 -0.2176 0.068 Uiso 1 1 calc R
C5 C 0.2512(7) 0.802(2) -0.1500(4) 0.039(2) Uani 1 1 d .
C6 C 0.3036(7) 0.815(2) -0.0927(4) 0.040(2) Uani 1 1 d .
C7 C 0.2687(7) 0.989(3) -0.0589(4) 0.048(2) Uani 1 1 d .
C8 C 0.3126(10) 1.150(3) 0.0318(5) 0.058(3) Uani 1 1 d .
H8A H 0.3759 1.1842 0.0652 0.070 Uiso 1 1 calc R
H8B H 0.2872 1.3454 0.0143 0.070 Uiso 1 1 calc R
C9 C 0.2794(8) 0.811(3) 0.0875(4) 0.045(2) Uani 1 1 d .
C10 C 0.2016(8) 0.703(3) 0.1022(4) 0.051(3) Uani 1 1 d .
C11 C 0.2234(9) 0.538(2) 0.1491(5) 0.051(3) Uani 1 1 d .
C12 C 0.1458(13) 0.434(4) 0.1597(6) 0.080(4) Uani 1 1 d .
H12A H 0.1606 0.3127 0.1904 0.096 Uiso 1 1 calc R
C13 C 0.0469(15) 0.514(4) 0.1240(9) 0.104(6) Uani 1 1 d .
H13A H -0.0049 0.4533 0.1318 0.125 Uiso 1 1 calc R
C14 C 0.0240(11) 0.678(4) 0.0781(7) 0.094(5) Uani 1 1 d .
H14A H -0.0433 0.7281 0.0542 0.113 Uiso 1 1 calc R
C15 C 0.1002(9) 0.770(3) 0.0666(5) 0.068(4) Uani 1 1 d .
H15A H 0.0838 0.8789 0.0344 0.082 Uiso 1 1 calc R

loop_
_atom_site_aniso_label
_atom_site_aniso_U_11
_atom_site_aniso_U_22
_atom_site_aniso_U_33
_atom_site_aniso_U_23
_atom_site_aniso_U_13
_atom_site_aniso_U_12
I1 0.0400(4) 0.0640(5) 0.0592(4) 0.0059(4) 0.0083(3) -0.0013(3)
I2 0.0882(6) 0.0656(6) 0.0583(5) 0.0131(4) 0.0242(4) 0.0133(5)
O1 0.072(6) 0.121(9) 0.074(6) 0.012(6) 0.039(5) 0.046(6)
O2 0.055(4) 0.061(5) 0.052(4) -0.002(4) 0.032(4) 0.006(4)
O3 0.044(4) 0.099(7) 0.062(5) 0.012(5) 0.029(4) 0.020(5)
O4 0.052(4) 0.061(5) 0.058(4) 0.008(4) 0.036(4) 0.011(4)
C1 0.040(5) 0.062(7) 0.052(6) 0.001(5) 0.025(5) 0.011(5)
C2 0.035(5) 0.063(7) 0.081(8) -0.006(6) 0.032(5) 0.013(5)
C3 0.065(7) 0.061(7) 0.087(9) -0.010(7) 0.060(7) 0.005(6)
C4 0.059(7) 0.068(8) 0.045(6) -0.010(5) 0.026(5) -0.001(6)
C5 0.030(4) 0.029(4) 0.057(6) 0.007(4) 0.022(4) -0.002(4)
C6 0.029(4) 0.044(6) 0.053(5) 0.002(4) 0.024(4) -0.006(4)
C7 0.035(5) 0.063(7) 0.056(6) 0.006(5) 0.028(4) 0.010(5)
C8 0.073(8) 0.056(7) 0.067(7) -0.003(6) 0.049(6) -0.002(6)
C9 0.045(5) 0.051(6) 0.045(5) -0.002(5) 0.026(4) 0.010(5)
C10 0.047(6) 0.069(8) 0.042(5) -0.001(5) 0.024(5) 0.013(5)
C11 0.074(7) 0.024(5) 0.064(6) 0.004(4) 0.040(6) 0.002(5)
C12 0.100(11) 0.079(10) 0.095(10) 0.014(8) 0.074(10) 0.004(9)
C13 0.110(13) 0.098(13) 0.163(17) 0.004(13) 0.113(14) -0.010(11)
C14 0.050(7) 0.122(15) 0.120(13) 0.023(12) 0.048(8) 0.009(9)
C15 0.045(6) 0.093(10) 0.077(8) 0.018(7) 0.038(6) 0.022(7)

loop_
_atom_type_symbol
_atom_type_description
_atom_type_scat_dispersion_real
_atom_type_scat_dispersion_imag
_atom_type_scat_source
C C 0.0033 0.0016 'International Tables Vol C Tables 4.2.6.8 and 6.1.1.4'
H H 0.0000 0.0000 'International Tables Vol C Tables 4.2.6.8 and 6.1.1.4'
I I -0.4742 1.8119 'International Tables Vol C Tables 4.2.6.8 and 6.1.1.4'
O O 0.0106 0.0060 'International Tables Vol C Tables 4.2.6.8 and 6.1.1.4'

loop_
_geom_angle_atom_site_label_1
_geom_angle_atom_site_label_2
_geom_angle_atom_site_label_3
_geom_angle
C7 O2 C8 117.4(9)
C9 O4 C8 115.6(9)
C2 C1 C6 119.8(10)
C2 C1 H1A 120.1
C6 C1 H1A 120.1
C3 C2 C1 122.1(10)
C3 C2 H2A 119.0
C1 C2 H2A 119.0
C2 C3 C4 121.7(10)
C2 C3 H3A 119.1
C4 C3 H3A 119.1
C3 C4 C5 118.7(10)
C3 C4 H4A 120.7
C5 C4 H4A 120.7
C6 C5 C4 119.8(9)
C6 C5 I1 125.0(7)
C4 C5 I1 115.2(7)
C5 C6 C1 117.9(9)
C5 C6 C7 123.8(9)
C1 C6 C7 118.2(9)
O1 C7 O2 121.3(10)
O1 C7 C6 126.1(10)
O2 C7 C6 112.6(8)
O4 C8 O2 110.8(10)
O4 C8 H8A 109.5
O2 C8 H8A 109.5
O4 C8 H8B 109.5
O2 C8 H8B 109.5
H8A C8 H8B 108.1
O3 C9 O4 122.4(10)
O3 C9 C10 125.6(10)
O4 C9 C10 111.9(8)
C11 C10 C15 118.0(11)
C11 C10 C9 123.7(10)
C15 C10 C9 118.3(10)
C10 C11 C12 120.8(12)
C10 C11 I2 124.8(8)
C12 C11 I2 114.3(9)
C13 C12 C11 119.0(13)
C13 C12 H12A 120.5
C11 C12 H12A 120.5
C14 C13 C12 121.2(13)
C14 C13 H13A 119.4
C12 C13 H13A 119.4
C13 C14 C15 119.7(14)
C13 C14 H14A 120.2
C15 C14 H14A 120.2
C14 C15 C10 121.3(13)
C14 C15 H15A 119.4
C10 C15 H15A 119.4

loop_
_geom_bond_atom_site_label_1
_geom_bond_atom_site_label_2
_geom_bond_distance
I1 C5 2.102(9)
I2 C11 2.113(12)
O1 C7 1.204(13)
O2 C7 1.343(12)
O2 C8 1.420(13)
O3 C9 1.193(12)
O4 C9 1.352(12)
O4 C8 1.413(13)
C1 C2 1.398(14)
C1 C6 1.403(13)
C1 H1A 0.9300
C2 C3 1.271(16)
C2 H2A 0.9300
C3 C4 1.396(17)
C3 H3A 0.9300
C4 C5 1.414(14)
C4 H4A 0.9300
C5 C6 1.388(13)
C6 C7 1.470(14)
C8 H8A 0.9700
C8 H8B 0.9700
C9 C10 1.471(15)
C10 C11 1.374(15)
C10 C15 1.392(15)
C11 C12 1.392(17)
C12 C13 1.38(2)
C12 H12A 0.9300
C13 C14 1.35(2)
C13 H13A 0.9300
C14 C15 1.373(18)
C14 H14A 0.9300
C15 H15A 0.9300
